data_1542919
loop_
_publ_author_name
'Lina Zhang'
'Minghao Fang'
'Zhaohui Huang'
'Yangai Liu'
'Xin Min'
'Hao Tang'
'Kai Chen'
'Ming Guan'
'Maxim S. Molokeev'

_publ_section_title
;
 Preparation and Luminescence Properties of the Blue-Emitting Phosphor
 BaBPO5:Eu2+
;
_journal_issue 5
_journal_name_full 'Science of Advanced Materials'
_journal_page_first 1086
_journal_page_last 1092
_journal_paper_doi 10.1166/sam.2016.2704
_journal_volume 8
_journal_year 2016
_chemical_formula_moiety 'B3 Eu0.24 O15 P3, 2.76(Ba)'
_chemical_formula_sum 'B3 Ba2.76 Eu0.24 O15 P3'
_chemical_formula_weight 780.84
_space_group_IT_number 152
_symmetry_cell_setting trigonal
_symmetry_space_group_name_Hall 'P 31 2"'
_symmetry_space_group_name_H-M 'P 31 2 1'
_cell_angle_alpha 90
_cell_angle_beta 90
_cell_angle_gamma 120
_cell_formula_units_Z 1
_cell_length_a 7.104645(63)
_cell_length_b 7.104645(63)
_cell_length_c 6.986941(72)
_cell_measurement_temperature 300
_cell_volume 305.424(5)
_diffrn_ambient_temperature 300
_diffrn_measurement_device_type
;
D8 ADVANCE Bruker
;
_diffrn_radiation_monochromator none
_diffrn_radiation_probe x-ray
_diffrn_radiation_type
;
 Cu K\a~1~~2~
;
_exptl_absorpt_coefficient_mu 81.763
_exptl_crystal_density_diffrn 4.245295(87)
_pd_char_colour
;
colourless
;
_pd_meas_2theta_range_inc 0.02
_pd_meas_2theta_range_max 120
_pd_meas_2theta_range_min 3
_pd_meas_scan_method step
_pd_proc_ls_pref_orient_corr
;
Anisotropic model of PO. Spherical harmonics 2 ordrer.
 Jarvinen (1993). Application of symmetrized harmonics expansion to correction
of the preferred orientation effect. - J. Appl. Cryst. 26 p525-531.
;
_pd_proc_ls_profile_function PearsonVII
_pd_proc_ls_prof_R_factor 5.763
_pd_proc_ls_prof_wR_expected 5.903
_pd_proc_ls_prof_wR_factor 9.402
_pd_proc_number_of_points 5850
_pd_spec_mount_mode reflection
_refine_ls_goodness_of_fit_all 1.593
_refine_ls_R_I_factor 1.62
_refine_ls_shift/su_max 0.01000
_cod_data_source_file Ba0p92Eu0p08BPO5.cif
_cod_data_source_block a
_cod_original_cell_volume 305.4235(63)
_cod_original_sg_symbol_Hall
;
P 31 2"
;
_cod_original_sg_symbol_H-M P3121
_cod_original_formula_sum
;
B3 Ba2.76 Eu0.24 O15 P3
;
_cod_database_code 1542919
_cod_database_fobs_code 1542919

loop_
_symmetry_equiv_pos_as_xyz
'x, y, z'
'-x, -x+y, -z+1/3'
'-x+y, -x, z-1/3'
'-y, x-y, z+1/3'
'y, x, -z'
'x-y, -y, -z-1/3'

loop_
_atom_site_label
_atom_site_type_symbol
_atom_site_fract_x
_atom_site_fract_y
_atom_site_fract_z
_atom_site_occupancy
_atom_site_B_iso_or_equiv
Ba1 Ba 0.39403(15) 0 0.3333333 0.92 0.791(50)
Eu1 Eu 0.39403(15) 0 0.3333333 0.08 0.791(50)
P1 P 0.39330(64) 0 0.8333333 1 1.000(63)
B1 B 0.9133(31) 0 0.3333333 1 2.00(43)
O1 O 0.32112(99) 0.1442(12) 0.95834(99) 1 1.50(12)
O2 O 0.4267(12) 0.8584(10) 0.96402(91) 1 1.50(12)
O3 O 0.9669(12) 0 0.8333333 1 1.50(12)

loop_
_diffrn_radiation_wavelength
_diffrn_radiation_wavelength_wt
1.5406 1.0000
1.5443 0.5000

loop_
_geom_angle_atom_site_label_1
_geom_angle_atom_site_label_2
_geom_angle_atom_site_label_3
_geom_angle
_geom_angle_site_symmetry_1
_geom_angle_site_symmetry_3
O1 Ba1 O1 121.63(32) 1_554 2_656
O1 Ba1 O1 96.78(16) 1_554 4_654
O1 Ba1 O1 139.15(68) 1_554 6_557
O1 Ba1 O2 51.09(48) 1_554 1_544
O1 Ba1 O2 75.62(24) 1_554 2_656
O1 Ba1 O2 100.41(22) 1_554 4_654
O1 Ba1 O2 144.2(78) 1_554 6_667
O1 Ba1 O3 90.711(97) 1_554 2_666
O1 Ba1 O3 49.37(52) 1_554 4_544
O1 Ba1 O1 46.04(35) 2_656 4_654
O1 Ba1 O2 74.69(21) 2_656 1_544
O1 Ba1 O2 117.1(30) 2_656 2_656
O1 Ba1 O2 74.1(23) 2_656 4_654
O1 Ba1 O2 77.55(20) 2_656 6_667
O1 Ba1 O3 145.93(81) 2_656 2_666
O1 Ba1 O3 148.88(90) 2_656 4_544
O2 Ba1 O2 114.65(31) 1_544 2_656
O2 Ba1 O2 68.6(28) 1_544 4_654
O2 Ba1 O2 149.79(94) 1_544 6_667
O2 Ba1 O3 128.56(48) 1_544 2_666
O2 Ba1 O3 81.58(14) 1_544 4_544
O2 Ba1 O3 78.77(16) 2_656 2_666
O2 Ba1 O3 91.1(12) 2_656 4_544
O3 Ba1 O3 47.58(65) 2_666 4_544
O1 Eu1 O1 121.63(32) 1_554 2_656
O1 Eu1 O1 96.78(16) 1_554 4_654
O1 Eu1 O1 139.15(68) 1_554 6_557
O1 Eu1 O2 51.09(48) 1_554 1_544
O1 Eu1 O2 75.62(24) 1_554 2_656
O1 Eu1 O2 100.41(22) 1_554 4_654
O1 Eu1 O2 144.2(78) 1_554 6_667
O1 Eu1 O3 90.711(97) 1_554 2_666
O1 Eu1 O3 49.37(52) 1_554 4_544
O1 Eu1 O1 46.04(35) 2_656 4_654
O1 Eu1 O2 74.69(21) 2_656 1_544
O1 Eu1 O2 117.1(30) 2_656 2_656
O1 Eu1 O2 74.1(23) 2_656 4_654
O1 Eu1 O2 77.55(20) 2_656 6_667
O1 Eu1 O3 145.93(81) 2_656 2_666
O1 Eu1 O3 148.88(90) 2_656 4_544
O2 Eu1 O2 114.65(31) 1_544 2_656
O2 Eu1 O2 68.6(28) 1_544 4_654
O2 Eu1 O2 149.79(94) 1_544 6_667
O2 Eu1 O3 128.56(48) 1_544 2_666
O2 Eu1 O3 81.58(14) 1_544 4_544
O2 Eu1 O3 78.77(16) 2_656 2_666
O2 Eu1 O3 91.1(12) 2_656 4_544
O3 Eu1 O3 47.58(65) 2_666 4_544
O1 P1 O1 101.07(38) 1_555 6_557
O1 P1 O2 108.13(38) 1_555 1_545
O1 P1 O2 109.39(39) 1_555 6_667
O2 P1 O2 119.21(52) 1_545 6_667
O1 B1 P1 28.1(23) 2_656 2_656
O1 B1 P1 120.33(90) 2_656 4_654
O1 B1 O1 59.72(71) 2_656 3_655
O1 B1 O1 94.8(12) 2_656 4_654
O1 B1 O1 137.7(12) 2_656 5_656
O1 B1 O3 107.58(54) 2_656 2_766
O1 B1 O3 114.34(67) 2_656 4_644
O1 B1 P1 32.95(94) 3_655 2_656
O1 B1 O3 54.34(79) 3_655 2_766
O1 B1 O3 113.58(58) 3_655 4_644
O3 B1 P1 85.72(13) 2_766 2_656
O3 B1 P1 111.66(34) 2_766 4_654
O3 B1 O3 116.4(12) 2_766 4_644

loop_
_geom_bond_atom_site_label_1
_geom_bond_atom_site_label_2
_geom_bond_distance
_geom_bond_site_symmetry_2
Ba1 O1 2.9518(66) 1_554
Ba1 O1 2.8817(73) 2_656
Ba1 O2 2.8210(63) 1_544
Ba1 O2 2.6807(61) 2_656
Ba1 O3 2.9309(79) 2_666
Eu1 O1 2.9518(66) 1_554
Eu1 O1 2.8817(73) 2_656
Eu1 O2 2.8210(63) 1_544
Eu1 O2 2.6807(61) 2_656
Eu1 O3 2.9309(79) 2_666
P1 O1 1.6127(65) .
P1 O2 1.4632(64) 1_545
B1 O1 1.531(21) 2_656
B1 O1 2.882(13) 3_655
B1 O3 1.391(12) 2_766
